data_4314027
loop_
_publ_author_name
'Albert Figuerola'
'Carmen Diaz'
'Joan Ribas'
'Vassilis Tangoulis'
'Claudio Sangregorio'
'Dante Gatteschi'
'Miguel Maestro'
'Jos\'e Mah\'ia'

_publ_section_title
;
 Magnetism of Cyano-Bridged Hetero-One-Dimensional Ln3+-M3+ Complexes
 (Ln3+ = Sm, Gd, Yb; M3+ = FeLS, Co)
;
_journal_name_full 'Inorganic Chemistry'
_journal_page_first 5274
_journal_page_last 5281
_journal_paper_doi 10.1021/ic034051j
_journal_volume 42
_journal_year 2003
_chemical_formula_moiety 'C31 H36 Co Gd N11 O8'
_chemical_formula_sum 'C31 H36 Co Gd N11 O8'
_chemical_formula_weight 906.89
_chemical_name_systematic
; 
 ? 
;
_space_group_IT_number 2
_symmetry_cell_setting triclinic
_symmetry_space_group_name_Hall '-P 1'
_symmetry_space_group_name_H-M 'P -1'
_atom_sites_solution_hydrogens geom
_atom_sites_solution_primary direct
_atom_sites_solution_secondary difmap
_audit_creation_method SHELXL-97
_cell_angle_alpha 82.98
_cell_angle_beta 83.7840(10)
_cell_angle_gamma 64.2720(10)
_cell_formula_units_Z 2
_cell_length_a 9.7061(3)
_cell_length_b 10.6014(3)
_cell_length_c 19.7520(5)
_cell_measurement_temperature 173(2)
_cell_volume 1813.76(9)
_computing_cell_refinement 'Bruker SAINT'
_computing_data_collection 'Bruker SMART'
_computing_data_reduction 'Bruker SAINT'
_computing_molecular_graphics 'Bruker SHELXTL'
_computing_publication_material 'Bruker SHELXTL'
_computing_structure_refinement 'SHELXL-97 (Sheldrick, 1997)'
_computing_structure_solution 'SHELXS-97 (Sheldrick, 1990)'
_diffrn_ambient_temperature 173(2)
_diffrn_measured_fraction_theta_full 0.955
_diffrn_measured_fraction_theta_max 0.955
_diffrn_measurement_device_type 'CCD area detector'
_diffrn_measurement_method 'phi and omega scans'
_diffrn_radiation_monochromator graphite
_diffrn_radiation_source 'fine-focus sealed tube'
_diffrn_radiation_type MoK\a
_diffrn_radiation_wavelength 0.71073
_diffrn_reflns_av_R_equivalents 0.0190
_diffrn_reflns_av_sigmaI/netI 0.0371
_diffrn_reflns_limit_h_max 10
_diffrn_reflns_limit_h_min -12
_diffrn_reflns_limit_k_max 14
_diffrn_reflns_limit_k_min -14
_diffrn_reflns_limit_l_max 26
_diffrn_reflns_limit_l_min -19
_diffrn_reflns_number 12499
_diffrn_reflns_theta_full 28.29
_diffrn_reflns_theta_max 28.29
_diffrn_reflns_theta_min 1.04
_diffrn_standards_decay_% 0.31
_exptl_absorpt_coefficient_mu 2.334
_exptl_absorpt_correction_T_max 0.5411
_exptl_absorpt_correction_T_min 0.3601
_exptl_absorpt_correction_type empirical
_exptl_absorpt_process_details Sadabs
_exptl_crystal_colour Colourless
_exptl_crystal_density_diffrn 1.661
_exptl_crystal_density_method 'not measured'
_exptl_crystal_description Block
_exptl_crystal_F_000 908
_exptl_crystal_size_max 0.55
_exptl_crystal_size_mid 0.50
_exptl_crystal_size_min 0.30
_refine_diff_density_max 1.957
_refine_diff_density_min -2.614
_refine_diff_density_rms 0.145
_refine_ls_extinction_method none
_refine_ls_goodness_of_fit_ref 1.033
_refine_ls_hydrogen_treatment mixed
_refine_ls_matrix_type full
_refine_ls_number_parameters 488
_refine_ls_number_reflns 8596
_refine_ls_number_restraints 0
_refine_ls_restrained_S_all 1.033
_refine_ls_R_factor_all 0.0321
_refine_ls_R_factor_gt 0.0297
_refine_ls_shift/su_max 0.001
_refine_ls_shift/su_mean 0.000
_refine_ls_structure_factor_coef Fsqd
_refine_ls_weighting_details 'calc w=1/[\s^2^(Fo^2^)+(0.0531P)^2^+0.0000P] where P=(Fo^2^+2Fc^2^)/3'
_refine_ls_weighting_scheme calc
_refine_ls_wR_factor_gt 0.0751
_refine_ls_wR_factor_ref 0.0764
_reflns_number_gt 8050
_reflns_number_total 8596
_reflns_threshold_expression >2sigma(I)
_cod_data_source_file ic034051jsi20030117_095416_4.cif
_cod_data_source_block 4
_cod_depositor_comments
;
The following automatic conversions were performed:

'_symmetry_cell_setting' value 'Triclinic' changed to 'triclinic'
according to the built-in table from CIF Core dictionary named
'cif_core.dic' version 2.4.1 from 2010-06-29.

Automatic conversion script
Id: cif_fix_values 1646 2011-03-28 12:23:43Z adriana 
;
_cod_database_code 4314027

loop_
_symmetry_equiv_pos_as_xyz
'x, y, z'
'-x, -y, -z'

loop_
_atom_site_label
_atom_site_type_symbol
_atom_site_fract_x
_atom_site_fract_y
_atom_site_fract_z
_atom_site_U_iso_or_equiv
_atom_site_adp_type
_atom_site_occupancy
_atom_site_symmetry_multiplicity
_atom_site_calc_flag
_atom_site_refinement_flags
_atom_site_disorder_assembly
_atom_site_disorder_group
Gd1 Gd 0.284834(12) 0.089748(10) 0.243946(5) 0.00991(5) Uani 1 1 d . . .
Co1 Co 0.72988(4) -0.45756(3) 0.226414(16) 0.01126(7) Uani 1 1 d . . .
O1 O 0.3193(2) 0.28648(19) 0.18225(10) 0.0200(4) Uani 1 1 d . . .
H1A H 0.2637 0.3296 0.1496 0.024 Uiso 1 1 d R . .
H1B H 0.3625 0.3391 0.1857 0.024 Uiso 1 1 d R . .
O2 O 0.2593(3) -0.0156(2) 0.35360(10) 0.0273(5) Uani 1 1 d . . .
H2A H 0.2482 -0.0902 0.3605 0.033 Uiso 1 1 d R . .
H2B H 0.2840 -0.0004 0.3908 0.033 Uiso 1 1 d R . .
O3 O 0.2851(2) 0.07592(19) 0.12287(9) 0.0184(4) Uani 1 1 d . . .
H3A H 0.2367 0.1468 0.0973 0.022 Uiso 1 1 d R . .
H3B H 0.2528 0.0178 0.1144 0.022 Uiso 1 1 d R . .
O4 O 0.1407(2) -0.03848(19) 0.23190(9) 0.0159(3) Uani 1 1 d . . .
H4A H 0.0882 -0.0150 0.1972 0.019 Uiso 1 1 d R . .
H4B H 0.1721 -0.1252 0.2332 0.019 Uiso 1 1 d R . .
O5 O 0.1385(2) 0.3493(2) 0.06592(10) 0.0238(4) Uani 1 1 d . . .
H5A H 0.1685 0.3637 0.0249 0.029 Uiso 1 1 d R . .
H5B H 0.0501 0.4127 0.0642 0.029 Uiso 1 1 d R . .
O6 O 0.2273(2) -0.3203(2) 0.25757(12) 0.0257(4) Uani 1 1 d . . .
H6A H 0.2988 -0.3892 0.2405 0.031 Uiso 1 1 d R . .
H6B H 0.1577 -0.3450 0.2523 0.031 Uiso 1 1 d R . .
O7 O 0.4229(7) -0.3968(6) 0.4850(3) 0.0441(16) Uani 0.470(6) 1 d P A 1
H7A H 0.4388 -0.4622 0.4604 0.053 Uiso 0.470(6) 1 d PR A 1
H7B H 0.4292 -0.4120 0.5280 0.053 Uiso 0.470(6) 1 d PR A 1
O8 O 0.2203(8) -0.2405(6) 0.3857(3) 0.0387(16) Uani 0.470(6) 1 d P A 1
H8A H 0.2813 -0.2854 0.4162 0.046 Uiso 0.470(6) 1 d PR A 1
H8B H 0.2672 -0.2974 0.3557 0.046 Uiso 0.470(6) 1 d PR A 1
O7' O 0.2086(11) -0.2613(9) 0.5206(4) 0.095(3) Uani 0.530(6) 1 d P A 2
H7A' H 0.2554 -0.3290 0.5483 0.114 Uiso 0.530(6) 1 d PR A 2
H7B' H 0.2890 -0.2687 0.4969 0.114 Uiso 0.530(6) 1 d PR A 2
O8' O 0.3268(6) -0.2983(5) 0.3795(2) 0.0290(11) Uani 0.530(6) 1 d P A 2
H8C' H 0.2911 -0.2902 0.4208 0.035 Uiso 0.530(6) 1 d PR A 2
H8D' H 0.2795 -0.3118 0.3494 0.035 Uiso 0.530(6) 1 d PR A 2
N1 N 0.4780(3) -0.1579(2) 0.22931(12) 0.0175(4) Uani 1 1 d . . .
N2 N 0.6708(3) -0.4946(3) 0.38086(14) 0.0336(6) Uani 1 1 d . . .
N3 N 0.9598(3) -0.3423(3) 0.24386(15) 0.0289(6) Uani 1 1 d . . .
N4 N 0.0155(2) 0.2646(2) 0.22769(12) 0.0175(4) Uani 1 1 d . . .
N5 N 0.8003(3) -0.4240(3) 0.07263(13) 0.0260(5) Uani 1 1 d . . .
N6 N 0.5022(3) -0.5788(2) 0.20998(12) 0.0205(5) Uani 1 1 d . . .
N7 N 0.5259(2) 0.0875(2) 0.28363(11) 0.0157(4) Uani 1 1 d . . .
N8 N 0.2440(3) 0.2594(2) 0.33459(11) 0.0187(4) Uani 1 1 d . . .
N9 N 1.2431(3) -0.1493(2) 0.08706(11) 0.0185(4) Uani 1 1 d . . .
N10 N 0.9553(3) 0.0463(3) 0.11642(13) 0.0242(5) Uani 1 1 d . . .
N11 N 0.3055(4) 0.0385(3) 0.48206(13) 0.0358(7) Uani 1 1 d . . .
C1 C 0.5692(3) -0.2724(3) 0.22717(13) 0.0141(4) Uani 1 1 d . . .
C2 C 0.6955(3) -0.4820(3) 0.32280(14) 0.0183(5) Uani 1 1 d . . .
C3 C 0.8712(3) -0.3830(3) 0.23772(14) 0.0182(5) Uani 1 1 d . . .
C4 C 0.9020(3) -0.6352(3) 0.22699(13) 0.0148(4) Uani 1 1 d . . .
C5 C 0.7683(3) -0.4340(3) 0.13036(14) 0.0171(5) Uani 1 1 d . . .
C6 C 0.5895(3) -0.5350(2) 0.21550(12) 0.0141(4) Uani 1 1 d . . .
C7 C 0.6645(3) 0.0014(3) 0.25776(15) 0.0207(5) Uani 1 1 d . . .
H7C H 0.6695 -0.0603 0.2256 0.025 Uiso 1 1 calc R . .
C8 C 0.8009(3) -0.0025(3) 0.27545(17) 0.0272(6) Uani 1 1 d . . .
H8C H 0.8966 -0.0662 0.2564 0.033 Uiso 1 1 calc R . .
C9 C 0.7942(4) 0.0882(4) 0.32130(18) 0.0326(7) Uani 1 1 d . . .
H9A H 0.8854 0.0894 0.3338 0.039 Uiso 1 1 calc R . .
C10 C 0.6528(4) 0.1777(3) 0.34886(17) 0.0286(6) Uani 1 1 d . . .
H10A H 0.6462 0.2400 0.3811 0.034 Uiso 1 1 calc R . .
C11 C 0.5193(3) 0.1761(3) 0.32904(14) 0.0189(5) Uani 1 1 d . . .
C12 C 0.3652(3) 0.2694(3) 0.35708(13) 0.0194(5) Uani 1 1 d . . .
C13 C 0.3461(4) 0.3616(4) 0.40552(18) 0.0341(7) Uani 1 1 d . . .
H13A H 0.4326 0.3675 0.4206 0.041 Uiso 1 1 calc R . .
C14 C 0.2005(5) 0.4445(4) 0.43148(18) 0.0373(8) Uani 1 1 d . . .
H14A H 0.1858 0.5085 0.4642 0.045 Uiso 1 1 calc R . .
C15 C 0.0765(4) 0.4332(3) 0.40928(15) 0.0302(7) Uani 1 1 d . . .
H15A H -0.0247 0.4886 0.4266 0.036 Uiso 1 1 calc R . .
C16 C 0.1037(3) 0.3391(3) 0.36113(14) 0.0240(6) Uani 1 1 d . . .
H16A H 0.0185 0.3306 0.3462 0.029 Uiso 1 1 calc R . .
C17 C 1.3860(3) -0.2499(3) 0.08031(14) 0.0209(5) Uani 1 1 d . . .
H17A H 1.4684 -0.2268 0.0854 0.025 Uiso 1 1 calc R . .
C18 C 1.4209(3) -0.3859(3) 0.06633(14) 0.0226(5) Uani 1 1 d . . .
H18A H 1.5242 -0.4536 0.0609 0.027 Uiso 1 1 calc R . .
C19 C 1.3001(4) -0.4198(3) 0.06051(15) 0.0252(6) Uani 1 1 d . . .
H19A H 1.3193 -0.5121 0.0514 0.030 Uiso 1 1 calc R . .
C20 C 1.1510(3) -0.3174(3) 0.06814(15) 0.0241(6) Uani 1 1 d . . .
H20A H 1.0669 -0.3392 0.0647 0.029 Uiso 1 1 calc R . .
C21 C 1.1256(3) -0.1819(3) 0.08087(13) 0.0181(5) Uani 1 1 d . . .
C22 C 0.9684(3) -0.0667(3) 0.08728(13) 0.0194(5) Uani 1 1 d . . .
C23 C 0.8425(4) -0.0749(3) 0.06385(17) 0.0288(6) Uani 1 1 d . . .
H23A H 0.8539 -0.1569 0.0445 0.035 Uiso 1 1 calc R . .
C24 C 0.6996(4) 0.0389(4) 0.06923(17) 0.0327(7) Uani 1 1 d . . .
H24A H 0.6118 0.0349 0.0544 0.039 Uiso 1 1 calc R . .
C25 C 0.6871(3) 0.1572(3) 0.09627(16) 0.0296(6) Uani 1 1 d . . .
H25A H 0.5916 0.2376 0.0989 0.035 Uiso 1 1 calc R . .
C26 C 0.8171(4) 0.1559(3) 0.11956(16) 0.0296(6) Uani 1 1 d . . .
H26A H 0.8081 0.2372 0.1388 0.036 Uiso 1 1 calc R . .
C27 C 0.1614(5) 0.1105(4) 0.50667(18) 0.0424(9) Uani 1 1 d . . .
H27A H 0.0809 0.1057 0.4853 0.051 Uiso 1 1 calc R . .
C28 C 0.1232(5) 0.1921(4) 0.56184(18) 0.0435(9) Uani 1 1 d . . .
H28A H 0.0199 0.2386 0.5791 0.052 Uiso 1 1 calc R . .
C29 C 0.2408(5) 0.2032(4) 0.59072(17) 0.0425(9) Uani 1 1 d . . .
H29A H 0.2188 0.2617 0.6269 0.051 Uiso 1 1 calc R . .
C30 C 0.3900(5) 0.1288(3) 0.56651(16) 0.0389(9) Uani 1 1 d . . .
H30A H 0.4716 0.1354 0.5861 0.047 Uiso 1 1 calc R . .
C31 C 0.4209(4) 0.0436(3) 0.51297(15) 0.0329(7) Uani 1 1 d . . .

loop_
_atom_site_aniso_label
_atom_site_aniso_U_11
_atom_site_aniso_U_22
_atom_site_aniso_U_33
_atom_site_aniso_U_23
_atom_site_aniso_U_13
_atom_site_aniso_U_12
Gd1 0.00904(7) 0.00870(7) 0.01051(7) -0.00213(4) 0.00020(4) -0.00223(5)
Co1 0.00897(15) 0.00975(15) 0.01289(15) -0.00295(11) 0.00053(11) -0.00174(12)
O1 0.0243(10) 0.0197(9) 0.0209(9) 0.0058(7) -0.0083(8) -0.0144(8)
O2 0.0504(13) 0.0316(11) 0.0121(9) -0.0007(8) -0.0017(9) -0.0291(10)
O3 0.0252(10) 0.0151(8) 0.0151(8) -0.0020(7) -0.0020(7) -0.0085(7)
O4 0.0152(8) 0.0149(8) 0.0184(9) -0.0024(7) -0.0020(7) -0.0067(7)
O5 0.0237(10) 0.0236(10) 0.0186(9) 0.0047(8) -0.0017(8) -0.0067(8)
O6 0.0169(9) 0.0210(10) 0.0414(12) -0.0084(9) 0.0001(8) -0.0091(8)
O7 0.053(4) 0.055(4) 0.025(3) -0.001(2) -0.002(2) -0.025(3)
O8 0.058(4) 0.039(3) 0.030(3) 0.004(2) -0.009(3) -0.031(3)
O7' 0.134(8) 0.093(6) 0.049(4) -0.004(4) 0.002(4) -0.043(6)
O8' 0.038(3) 0.027(2) 0.025(2) -0.0027(17) 0.0035(19) -0.017(2)
N1 0.0144(10) 0.0147(10) 0.0222(11) -0.0036(8) -0.0016(8) -0.0045(8)
N2 0.0415(16) 0.0388(15) 0.0205(13) -0.0053(11) 0.0024(11) -0.0172(13)
N3 0.0199(12) 0.0309(13) 0.0397(15) -0.0128(11) 0.0020(10) -0.0126(11)
N4 0.0153(10) 0.0138(10) 0.0204(11) -0.0038(8) -0.0007(8) -0.0029(8)
N5 0.0242(12) 0.0325(13) 0.0186(12) -0.0019(10) 0.0010(9) -0.0101(11)
N6 0.0213(11) 0.0195(11) 0.0220(11) -0.0009(9) -0.0023(9) -0.0098(9)
N7 0.0158(10) 0.0175(10) 0.0150(10) 0.0030(8) -0.0029(8) -0.0088(8)
N8 0.0206(11) 0.0168(10) 0.0158(10) -0.0017(8) -0.0036(8) -0.0046(9)
N9 0.0211(11) 0.0189(10) 0.0159(10) -0.0049(8) -0.0010(8) -0.0080(9)
N10 0.0222(12) 0.0232(12) 0.0253(12) -0.0080(9) -0.0046(9) -0.0057(10)
N11 0.065(2) 0.0345(15) 0.0150(11) -0.0013(10) -0.0034(12) -0.0276(15)
C1 0.0120(10) 0.0145(11) 0.0156(11) -0.0029(9) 0.0004(8) -0.0052(9)
C2 0.0162(11) 0.0178(12) 0.0188(12) -0.0048(9) 0.0000(9) -0.0048(10)
C3 0.0157(12) 0.0145(11) 0.0206(12) -0.0058(9) 0.0018(9) -0.0024(10)
C4 0.0151(11) 0.0158(11) 0.0134(11) -0.0025(9) -0.0006(9) -0.0062(10)
C5 0.0133(11) 0.0144(11) 0.0201(12) -0.0022(9) -0.0007(9) -0.0025(9)
C6 0.0136(11) 0.0113(10) 0.0134(11) -0.0013(8) 0.0006(8) -0.0019(9)
C7 0.0158(12) 0.0227(13) 0.0233(13) 0.0014(10) -0.0004(10) -0.0088(10)
C8 0.0157(12) 0.0322(15) 0.0339(16) 0.0070(12) -0.0031(11) -0.0125(12)
C9 0.0286(15) 0.0372(17) 0.0418(18) 0.0120(14) -0.0168(14) -0.0240(14)
C10 0.0346(16) 0.0297(15) 0.0318(16) 0.0041(12) -0.0136(13) -0.0223(13)
C11 0.0245(13) 0.0170(12) 0.0184(12) 0.0023(9) -0.0058(10) -0.0118(10)
C12 0.0297(14) 0.0164(11) 0.0151(11) -0.0001(9) -0.0020(10) -0.0127(11)
C13 0.047(2) 0.0358(17) 0.0309(16) -0.0138(14) 0.0012(14) -0.0258(16)
C14 0.058(2) 0.0322(17) 0.0275(16) -0.0182(13) 0.0110(15) -0.0238(16)
C15 0.0419(18) 0.0223(14) 0.0196(13) -0.0076(11) 0.0057(12) -0.0076(13)
C16 0.0259(14) 0.0219(13) 0.0170(12) -0.0061(10) -0.0006(10) -0.0026(11)
C17 0.0199(13) 0.0247(13) 0.0177(12) -0.0049(10) -0.0016(10) -0.0080(11)
C18 0.0247(14) 0.0207(13) 0.0174(12) -0.0042(10) -0.0004(10) -0.0046(11)
C19 0.0323(15) 0.0179(12) 0.0243(14) -0.0054(10) 0.0008(11) -0.0094(12)
C20 0.0268(14) 0.0246(14) 0.0241(14) -0.0055(11) -0.0004(11) -0.0133(12)
C21 0.0213(12) 0.0200(12) 0.0131(11) -0.0033(9) -0.0002(9) -0.0085(10)
C22 0.0197(12) 0.0221(13) 0.0156(12) -0.0025(10) -0.0004(10) -0.0081(10)
C23 0.0264(15) 0.0286(15) 0.0337(16) -0.0059(12) -0.0063(12) -0.0122(13)
C24 0.0226(14) 0.0427(18) 0.0314(16) -0.0007(14) -0.0069(12) -0.0121(14)
C25 0.0201(13) 0.0353(16) 0.0225(14) -0.0045(12) -0.0016(11) -0.0012(12)
C26 0.0240(14) 0.0288(15) 0.0291(15) -0.0111(12) -0.0027(12) -0.0023(12)
C27 0.068(3) 0.0403(19) 0.0238(16) 0.0001(14) -0.0032(16) -0.0280(19)
C28 0.068(3) 0.0334(18) 0.0227(16) 0.0012(13) 0.0036(16) -0.0184(18)
C29 0.078(3) 0.0246(16) 0.0186(14) -0.0024(12) -0.0043(16) -0.0156(17)
C30 0.075(3) 0.0231(15) 0.0194(14) -0.0026(12) -0.0105(16) -0.0196(17)
C31 0.066(2) 0.0234(14) 0.0135(13) 0.0012(10) -0.0068(14) -0.0231(15)

loop_
_atom_type_symbol
_atom_type_description
_atom_type_scat_dispersion_real
_atom_type_scat_dispersion_imag
_atom_type_scat_source
C C 0.0033 0.0016 'International Tables Vol C Tables 4.2.6.8 and 6.1.1.4'
H H 0.0000 0.0000 'International Tables Vol C Tables 4.2.6.8 and 6.1.1.4'
N N 0.0061 0.0033 'International Tables Vol C Tables 4.2.6.8 and 6.1.1.4'
O O 0.0106 0.0060 'International Tables Vol C Tables 4.2.6.8 and 6.1.1.4'
Co Co 0.3494 0.9721 'International Tables Vol C Tables 4.2.6.8 and 6.1.1.4'
Gd Gd -0.1653 3.9035 'International Tables Vol C Tables 4.2.6.8 and 6.1.1.4'

loop_
_geom_angle_atom_site_label_1
_geom_angle_atom_site_label_2
_geom_angle_atom_site_label_3
_geom_angle
_geom_angle_site_symmetry_1
_geom_angle_site_symmetry_3
_geom_angle_publ_flag
O2 Gd1 O4 74.18(7) . . ?
O2 Gd1 O3 144.99(6) . . ?
O4 Gd1 O3 73.66(6) . . ?
O2 Gd1 O1 144.15(7) . . ?
O4 Gd1 O1 136.31(6) . . ?
O3 Gd1 O1 70.83(6) . . ?
O2 Gd1 N4 101.01(8) . . ?
O4 Gd1 N4 72.85(7) . . ?
O3 Gd1 N4 82.36(7) . . ?
O1 Gd1 N4 77.92(7) . . ?
O2 Gd1 N1 80.17(8) . . ?
O4 Gd1 N1 74.23(7) . . ?
O3 Gd1 N1 78.12(7) . . ?
O1 Gd1 N1 120.99(7) . . ?
N4 Gd1 N1 145.29(7) . . ?
O2 Gd1 N7 85.90(7) . . ?
O4 Gd1 N7 147.70(6) . . ?
O3 Gd1 N7 115.41(7) . . ?
O1 Gd1 N7 72.77(6) . . ?
N4 Gd1 N7 137.11(7) . . ?
N1 Gd1 N7 77.54(7) . . ?
O2 Gd1 N8 70.11(7) . . ?
O4 Gd1 N8 128.20(7) . . ?
O3 Gd1 N8 143.28(7) . . ?
O1 Gd1 N8 74.67(7) . . ?
N4 Gd1 N8 78.50(7) . . ?
N1 Gd1 N8 132.18(7) . . ?
N7 Gd1 N8 64.08(7) . . ?
C4 Co1 C3 86.02(11) . . ?
C4 Co1 C5 88.38(11) . . ?
C3 Co1 C5 88.21(11) . . ?
C4 Co1 C2 90.92(11) . . ?
C3 Co1 C2 90.87(11) . . ?
C5 Co1 C2 178.88(11) . . ?
C4 Co1 C1 174.92(10) . . ?
C3 Co1 C1 88.91(11) . . ?
C5 Co1 C1 91.67(11) . . ?
C2 Co1 C1 88.96(11) . . ?
C4 Co1 C6 93.26(10) . . ?
C3 Co1 C6 179.23(11) . . ?
C5 Co1 C6 92.04(11) . . ?
C2 Co1 C6 88.86(11) . . ?
C1 Co1 C6 91.81(10) . . ?
C1 N1 Gd1 175.3(2) . . ?
C4 N4 Gd1 164.1(2) 1_465 . ?
C7 N7 C11 117.9(2) . . ?
C7 N7 Gd1 120.48(18) . . ?
C11 N7 Gd1 121.54(17) . . ?
C16 N8 C12 118.2(2) . . ?
C16 N8 Gd1 121.53(18) . . ?
C12 N8 Gd1 120.24(18) . . ?
C17 N9 C21 118.4(2) . . ?
C26 N10 C22 117.9(2) . . ?
C27 N11 C31 118.4(3) . . ?
N1 C1 Co1 175.8(2) . . ?
N2 C2 Co1 178.3(3) . . ?
N3 C3 Co1 177.8(2) . . ?
N4 C4 Co1 172.9(2) 1_645 . ?
N5 C5 Co1 176.1(2) . . ?
N6 C6 Co1 178.1(2) . . ?
N7 C7 C8 123.7(3) . . ?
C9 C8 C7 118.4(3) . . ?
C8 C9 C10 119.0(3) . . ?
C9 C10 C11 119.7(3) . . ?
N7 C11 C10 121.2(3) . . ?
N7 C11 C12 116.9(2) . . ?
C10 C11 C12 121.9(3) . . ?
N8 C12 C13 121.4(3) . . ?
N8 C12 C11 117.2(2) . . ?
C13 C12 C11 121.4(3) . . ?
C14 C13 C12 119.6(3) . . ?
C15 C14 C13 119.2(3) . . ?
C14 C15 C16 118.3(3) . . ?
N8 C16 C15 123.3(3) . . ?
N9 C17 C18 123.8(3) . . ?
C19 C18 C17 117.8(3) . . ?
C18 C19 C20 119.3(3) . . ?
C19 C20 C21 119.3(3) . . ?
N9 C21 C20 121.3(2) . . ?
N9 C21 C22 116.9(2) . . ?
C20 C21 C22 121.8(2) . . ?
N10 C22 C23 122.0(3) . . ?
N10 C22 C21 116.0(2) . . ?
C23 C22 C21 122.0(3) . . ?
C24 C23 C22 118.9(3) . . ?
C25 C24 C23 119.2(3) . . ?
C24 C25 C26 118.2(3) . . ?
N10 C26 C25 123.6(3) . . ?
N11 C27 C28 123.5(4) . . ?
C29 C28 C27 117.7(4) . . ?
C30 C29 C28 119.5(3) . . ?
C29 C30 C31 119.7(4) . . ?
N11 C31 C30 120.9(4) . . ?
N11 C31 C31 117.0(3) . 2_656 ?
C30 C31 C31 122.1(4) . 2_656 ?

loop_
_geom_bond_atom_site_label_1
_geom_bond_atom_site_label_2
_geom_bond_distance
_geom_bond_site_symmetry_2
_geom_bond_publ_flag
Gd1 O2 2.3522(19) . ?
Gd1 O4 2.3803(17) . ?
Gd1 O3 2.4134(18) . ?
Gd1 O1 2.4171(18) . ?
Gd1 N4 2.490(2) . ?
Gd1 N1 2.508(2) . ?
Gd1 N7 2.536(2) . ?
Gd1 N8 2.571(2) . ?
Co1 C4 1.898(2) . ?
Co1 C3 1.899(3) . ?
Co1 C5 1.901(3) . ?
Co1 C2 1.903(3) . ?
Co1 C1 1.905(2) . ?
Co1 C6 1.912(2) . ?
N1 C1 1.153(3) . ?
N2 C2 1.149(4) . ?
N3 C3 1.139(4) . ?
N4 C4 1.152(3) 1_465 ?
N5 C5 1.154(4) . ?
N6 C6 1.149(3) . ?
N7 C7 1.343(3) . ?
N7 C11 1.354(3) . ?
N8 C16 1.341(4) . ?
N8 C12 1.352(4) . ?
N9 C17 1.338(4) . ?
N9 C21 1.348(3) . ?
N10 C26 1.341(4) . ?
N10 C22 1.342(4) . ?
N11 C27 1.339(5) . ?
N11 C31 1.355(5) . ?
C4 N4 1.152(3) 1_645 ?
C7 C8 1.388(4) . ?
C8 C9 1.377(5) . ?
C9 C10 1.384(5) . ?
C10 C11 1.400(4) . ?
C11 C12 1.480(4) . ?
C12 C13 1.392(4) . ?
C13 C14 1.381(5) . ?
C14 C15 1.381(5) . ?
C15 C16 1.386(4) . ?
C17 C18 1.386(4) . ?
C18 C19 1.386(4) . ?
C19 C20 1.387(4) . ?
C20 C21 1.399(4) . ?
C21 C22 1.488(4) . ?
C22 C23 1.393(4) . ?
C23 C24 1.392(5) . ?
C24 C25 1.374(5) . ?
C25 C26 1.384(4) . ?
C27 C28 1.392(5) . ?
C28 C29 1.384(6) . ?
C29 C30 1.378(6) . ?
C30 C31 1.398(4) . ?
C31 C31 1.479(8) 2_656 ?

loop_
_geom_hbond_atom_site_label_D
_geom_hbond_atom_site_label_H
_geom_hbond_atom_site_label_A
_geom_hbond_distance_DH
_geom_hbond_distance_HA
_geom_hbond_distance_DA
_geom_hbond_angle_DHA
_geom_hbond_site_symmetry_A
O1 H1A O5 0.84 2.09 2.879(3) 155.4 .
O1 H1B N6 0.84 2.02 2.845(3) 164.8 1_565
O2 H2A O8 0.84 1.73 2.567(5) 172.8 .
O2 H2A O8' 0.84 2.00 2.768(5) 153.0 .
O2 H2B N11 0.85 1.95 2.792(3) 170.2 .
O3 H3A O5 0.83 1.98 2.768(3) 157.2 .
O3 H3B N9 0.84 1.96 2.773(3) 162.8 1_455
O4 H4A N10 0.84 2.03 2.869(3) 177.7 1_455
O4 H4B O6 0.83 1.91 2.726(3) 166.9 .
O5 H5A N5 0.85 1.99 2.827(3) 169.5 2_655
O5 H5B N5 0.83 2.29 3.115(3) 172.9 1_465
O6 H6A N6 0.84 2.21 3.041(3) 171.7 .
O6 H6B N3 0.84 1.93 2.751(3) 162.6 1_455
O7 H7B N2 0.85 2.28 2.969(6) 138.9 2_646
O8 H8A O7' 0.84 2.11 2.640(10) 120.5 .
O8 H8B O6 0.84 2.08 2.750(6) 135.9 .
O7' H7A' N2 0.83 2.09 2.913(9) 167.5 2_646
O7' H7B' O8' 0.84 2.35 2.902(9) 123.9 .
O8' H8C' O7' 0.85 2.05 2.902(9) 176.7 .
O8' H8D' O6 0.85 1.96 2.760(5) 157.2 .

loop_
_geom_torsion_atom_site_label_1
_geom_torsion_atom_site_label_2
_geom_torsion_atom_site_label_3
_geom_torsion_atom_site_label_4
_geom_torsion
_geom_torsion_site_symmetry_1
_geom_torsion_site_symmetry_2
_geom_torsion_site_symmetry_3
_geom_torsion_site_symmetry_4
_geom_torsion_publ_flag
O2 Gd1 N1 C1 -36(2) . . . . ?
O4 Gd1 N1 C1 -112(2) . . . . ?
O3 Gd1 N1 C1 172(2) . . . . ?
O1 Gd1 N1 C1 113(2) . . . . ?
N4 Gd1 N1 C1 -131(2) . . . . ?
N7 Gd1 N1 C1 52(2) . . . . ?
N8 Gd1 N1 C1 15(3) . . . . ?
O2 Gd1 N4 C4 90.1(8) . . . 1_465 ?
O4 Gd1 N4 C4 159.6(8) . . . 1_465 ?
O3 Gd1 N4 C4 -125.2(8) . . . 1_465 ?
O1 Gd1 N4 C4 -53.3(8) . . . 1_465 ?
N1 Gd1 N4 C4 178.7(7) . . . 1_465 ?
N7 Gd1 N4 C4 -5.8(8) . . . 1_465 ?
N8 Gd1 N4 C4 23.2(8) . . . 1_465 ?
O2 Gd1 N7 C7 110.08(19) . . . . ?
O4 Gd1 N7 C7 58.7(2) . . . . ?
O3 Gd1 N7 C7 -41.0(2) . . . . ?
O1 Gd1 N7 C7 -99.11(19) . . . . ?
N4 Gd1 N7 C7 -148.15(18) . . . . ?
N1 Gd1 N7 C7 29.25(19) . . . . ?
N8 Gd1 N7 C7 179.9(2) . . . . ?
O2 Gd1 N7 C11 -72.67(19) . . . . ?
O4 Gd1 N7 C11 -124.01(19) . . . . ?
O3 Gd1 N7 C11 136.28(18) . . . . ?
O1 Gd1 N7 C11 78.15(19) . . . . ?
N4 Gd1 N7 C11 29.1(2) . . . . ?
N1 Gd1 N7 C11 -153.5(2) . . . . ?
N8 Gd1 N7 C11 -2.81(18) . . . . ?
O2 Gd1 N8 C16 -81.9(2) . . . . ?
O4 Gd1 N8 C16 -32.7(2) . . . . ?
O3 Gd1 N8 C16 84.4(2) . . . . ?
O1 Gd1 N8 C16 104.9(2) . . . . ?
N4 Gd1 N8 C16 24.4(2) . . . . ?
N1 Gd1 N8 C16 -137.0(2) . . . . ?
N7 Gd1 N8 C16 -177.1(2) . . . . ?
O2 Gd1 N8 C12 97.6(2) . . . . ?
O4 Gd1 N8 C12 146.84(18) . . . . ?
O3 Gd1 N8 C12 -96.0(2) . . . . ?
O1 Gd1 N8 C12 -75.58(19) . . . . ?
N4 Gd1 N8 C12 -156.0(2) . . . . ?
N1 Gd1 N8 C12 42.6(2) . . . . ?
N7 Gd1 N8 C12 2.40(18) . . . . ?
Gd1 N1 C1 Co1 -49(5) . . . . ?
C4 Co1 C1 N1 -14(4) . . . . ?
C3 Co1 C1 N1 -16(3) . . . . ?
C5 Co1 C1 N1 -105(3) . . . . ?
C2 Co1 C1 N1 75(3) . . . . ?
C6 Co1 C1 N1 163(3) . . . . ?
C4 Co1 C2 N2 -152(9) . . . . ?
C3 Co1 C2 N2 122(9) . . . . ?
C5 Co1 C2 N2 158(8) . . . . ?
C1 Co1 C2 N2 33(9) . . . . ?
C6 Co1 C2 N2 -58(9) . . . . ?
C4 Co1 C3 N3 16(7) . . . . ?
C5 Co1 C3 N3 -72(7) . . . . ?
C2 Co1 C3 N3 107(7) . . . . ?
C1 Co1 C3 N3 -164(7) . . . . ?
C6 Co1 C3 N3 37(14) . . . . ?
C3 Co1 C4 N4 -3.9(19) . . . 1_645 ?
C5 Co1 C4 N4 84.4(19) . . . 1_645 ?
C2 Co1 C4 N4 -94.8(19) . . . 1_645 ?
C1 Co1 C4 N4 -6(3) . . . 1_645 ?
C6 Co1 C4 N4 176.3(19) . . . 1_645 ?
C4 Co1 C5 N5 -33(4) . . . . ?
C3 Co1 C5 N5 53(4) . . . . ?
C2 Co1 C5 N5 17(8) . . . . ?
C1 Co1 C5 N5 142(4) . . . . ?
C6 Co1 C5 N5 -126(4) . . . . ?
C4 Co1 C6 N6 147(7) . . . . ?
C3 Co1 C6 N6 126(9) . . . . ?
C5 Co1 C6 N6 -124(7) . . . . ?
C2 Co1 C6 N6 56(7) . . . . ?
C1 Co1 C6 N6 -33(7) . . . . ?
C11 N7 C7 C8 0.6(4) . . . . ?
Gd1 N7 C7 C8 177.9(2) . . . . ?
N7 C7 C8 C9 -1.0(4) . . . . ?
C7 C8 C9 C10 1.1(4) . . . . ?
C8 C9 C10 C11 -0.9(5) . . . . ?
C7 N7 C11 C10 -0.4(4) . . . . ?
Gd1 N7 C11 C10 -177.7(2) . . . . ?
C7 N7 C11 C12 -179.7(2) . . . . ?
Gd1 N7 C11 C12 3.0(3) . . . . ?
C9 C10 C11 N7 0.6(4) . . . . ?
C9 C10 C11 C12 179.8(3) . . . . ?
C16 N8 C12 C13 -1.2(4) . . . . ?
Gd1 N8 C12 C13 179.2(2) . . . . ?
C16 N8 C12 C11 177.6(2) . . . . ?
Gd1 N8 C12 C11 -1.9(3) . . . . ?
N7 C11 C12 N8 -0.7(3) . . . . ?
C10 C11 C12 N8 -179.9(3) . . . . ?
N7 C11 C12 C13 178.2(3) . . . . ?
C10 C11 C12 C13 -1.1(4) . . . . ?
N8 C12 C13 C14 0.2(5) . . . . ?
C11 C12 C13 C14 -178.6(3) . . . . ?
C12 C13 C14 C15 0.6(5) . . . . ?
C13 C14 C15 C16 -0.4(5) . . . . ?
C12 N8 C16 C15 1.4(4) . . . . ?
Gd1 N8 C16 C15 -179.0(2) . . . . ?
C14 C15 C16 N8 -0.6(5) . . . . ?
C21 N9 C17 C18 0.9(4) . . . . ?
N9 C17 C18 C19 -1.4(4) . . . . ?
C17 C18 C19 C20 0.6(4) . . . . ?
C18 C19 C20 C21 0.6(4) . . . . ?
C17 N9 C21 C20 0.4(4) . . . . ?
C17 N9 C21 C22 -178.8(2) . . . . ?
C19 C20 C21 N9 -1.2(4) . . . . ?
C19 C20 C21 C22 178.0(3) . . . . ?
C26 N10 C22 C23 -3.2(4) . . . . ?
C26 N10 C22 C21 176.2(3) . . . . ?
N9 C21 C22 N10 -17.4(4) . . . . ?
C20 C21 C22 N10 163.4(3) . . . . ?
N9 C21 C22 C23 162.0(3) . . . . ?
C20 C21 C22 C23 -17.2(4) . . . . ?
N10 C22 C23 C24 1.7(5) . . . . ?
C21 C22 C23 C24 -177.7(3) . . . . ?
C22 C23 C24 C25 1.2(5) . . . . ?
C23 C24 C25 C26 -2.4(5) . . . . ?
C22 N10 C26 C25 1.9(5) . . . . ?
C24 C25 C26 N10 0.9(5) . . . . ?
C31 N11 C27 C28 0.9(5) . . . . ?
N11 C27 C28 C29 2.7(5) . . . . ?
C27 C28 C29 C30 -3.2(5) . . . . ?
C28 C29 C30 C31 0.3(5) . . . . ?
C27 N11 C31 C30 -3.9(4) . . . . ?
C27 N11 C31 C31 176.6(3) . . . 2_656 ?
C29 C30 C31 N11 3.4(5) . . . . ?
C29 C30 C31 C31 -177.2(3) . . . 2_656 ?
